data_4506811
loop_
_publ_author_name
'Gangavaram, Swarupa'
'Raghavender, S.'
'Sanphui, Palash'
'Pal, Sharmistha'
'Manjunatha, Sulur G.'
'Nambiar, Sudhir'
'Nangia, Ashwini'

_publ_section_title
;
 Polymorphs and Cocrystals of Nalidixic Acid
;
_journal_issue 10
_journal_name_full 'Crystal Growth &amp; Design'
_journal_page_first 4963
_journal_paper_doi 10.1021/cg300895c
_journal_volume 12
_journal_year 2012
_chemical_formula_sum 'C36 H38 N4 O13'
_chemical_formula_weight 734.70
_chemical_name_systematic
; 
 ? 
;
_space_group_IT_number 15
_symmetry_cell_setting monoclinic
_symmetry_space_group_name_Hall '-C 2yc'
_symmetry_space_group_name_H-M 'C 1 2/c 1'
_atom_sites_solution_hydrogens geom
_atom_sites_solution_primary direct
_atom_sites_solution_secondary difmap
_audit_creation_method SHELXL-97
_cell_angle_alpha 90.00
_cell_angle_beta 106.874(16)
_cell_angle_gamma 90.00
_cell_formula_units_Z 4
_cell_length_a 33.756(5)
_cell_length_b 7.1890(11)
_cell_length_c 14.479(2)
_cell_measurement_reflns_used 1142
_cell_measurement_temperature 298(2)
_cell_measurement_theta_max 26.3123
_cell_measurement_theta_min 2.8372
_cell_volume 3362.4(9)
_computing_structure_refinement 'SHELXL-97 (Sheldrick, 1997)'
_computing_structure_solution 'SHELXS-97 (Sheldrick, 1990)'
_diffrn_ambient_temperature 298(2)
_diffrn_measured_fraction_theta_full 0.980
_diffrn_measured_fraction_theta_max 0.980
_diffrn_measurement_device_type '\w scans'
_diffrn_radiation_monochromator graphite
_diffrn_radiation_source 'fine-focus sealed tube'
_diffrn_radiation_type MoK\a
_diffrn_radiation_wavelength 0.71073
_diffrn_reflns_av_R_equivalents 0.0318
_diffrn_reflns_av_sigmaI/netI 0.0563
_diffrn_reflns_limit_h_max 40
_diffrn_reflns_limit_h_min -27
_diffrn_reflns_limit_k_max 8
_diffrn_reflns_limit_k_min -8
_diffrn_reflns_limit_l_max 13
_diffrn_reflns_limit_l_min -17
_diffrn_reflns_number 5419
_diffrn_reflns_theta_full 25.00
_diffrn_reflns_theta_max 25.00
_diffrn_reflns_theta_min 2.84
_exptl_absorpt_coefficient_mu 0.112
_exptl_absorpt_correction_T_max 0.978
_exptl_absorpt_correction_T_min 0.963
_exptl_absorpt_correction_type multi-scan
_exptl_absorpt_process_details SADABS
_exptl_crystal_colour colorless
_exptl_crystal_density_diffrn 1.451
_exptl_crystal_density_method 'not measured'
_exptl_crystal_description plate
_exptl_crystal_F_000 1544
_exptl_crystal_size_max 0.40
_exptl_crystal_size_mid 0.28
_exptl_crystal_size_min 0.20
_refine_diff_density_max 0.303
_refine_diff_density_min -0.446
_refine_diff_density_rms 0.138
_refine_ls_extinction_method none
_refine_ls_goodness_of_fit_ref 1.056
_refine_ls_matrix_type full
_refine_ls_number_parameters 249
_refine_ls_number_reflns 2910
_refine_ls_number_restraints 0
_refine_ls_restrained_S_all 1.056
_refine_ls_R_factor_all 0.0910
_refine_ls_R_factor_gt 0.0609
_refine_ls_shift/su_max 0.000
_refine_ls_shift/su_mean 0.000
_refine_ls_structure_factor_coef Fsqd
_refine_ls_weighting_details 'calc w=1/[\s^2^(Fo^2^)+(0.0710P)^2^+0.0000P] where P=(Fo^2^+2Fc^2^)/3'
_refine_ls_weighting_scheme calc
_refine_ls_wR_factor_gt 0.1325
_refine_ls_wR_factor_ref 0.1539
_reflns_number_gt 1921
_reflns_number_total 2910
_reflns_threshold_expression >2sigma(I)
_cod_data_source_file cg300895c_si_005.cif
_cod_data_source_block NA-PYR-H2O
_cod_depositor_comments
;
The following automatic conversions were performed:

'_symmetry_cell_setting' value 'Monoclinic' changed to 'monoclinic'
according to /home/saulius/struct/CIF-dictionaries/cif_core.dic
dictionary named 'cif_core.dic' version 2.4.2 from 2011-04-26.

Automatic conversion script
Id: cif_fix_values 1891 2012-01-12 08:04:46Z andrius 
;
_cod_original_cell_volume 3362.5(9)
_cod_original_sg_symbol_H-M C2/c
_cod_database_code 4506811

loop_
_symmetry_equiv_pos_as_xyz
'x, y, z'
'-x, y, -z+1/2'
'x+1/2, y+1/2, z'
'-x+1/2, y+1/2, -z+1/2'
'-x, -y, -z'
'x, -y, z-1/2'
'-x+1/2, -y+1/2, -z'
'x+1/2, -y+1/2, z-1/2'

loop_
_atom_site_label
_atom_site_type_symbol
_atom_site_fract_x
_atom_site_fract_y
_atom_site_fract_z
_atom_site_U_iso_or_equiv
_atom_site_adp_type
_atom_site_occupancy
_atom_site_symmetry_multiplicity
_atom_site_calc_flag
_atom_site_refinement_flags
O5 O 0.41038(6) 0.2309(3) 0.60260(13) 0.0500(5) Uani 1 1 d .
H5 H 0.3893 0.2707 0.6130 0.075 Uiso 1 1 calc R
O4 O 0.33596(6) 0.3236(3) 0.47235(14) 0.0490(5) Uani 1 1 d .
H4 H 0.3149 0.3390 0.4274 0.074 Uiso 1 1 calc R
O6 O 0.47351(5) 0.1062(3) 0.53941(14) 0.0539(6) Uani 1 1 d .
H6 H 0.4717 0.1216 0.5942 0.081 Uiso 1 1 calc R
C13 C 0.36706(8) 0.2616(3) 0.43742(19) 0.0364(6) Uani 1 1 d .
C14 C 0.40413(8) 0.2162(3) 0.50539(19) 0.0363(6) Uani 1 1 d .
C17 C 0.39545(9) 0.1824(4) 0.3097(2) 0.0480(7) Uani 1 1 d .
H17 H 0.3927 0.1718 0.2441 0.058 Uiso 1 1 calc R
C15 C 0.43681(8) 0.1535(4) 0.4736(2) 0.0394(7) Uani 1 1 d .
C16 C 0.43242(9) 0.1362(4) 0.3768(2) 0.0459(7) Uani 1 1 d .
H16 H 0.4544 0.0931 0.3563 0.055 Uiso 1 1 calc R
C18 C 0.36261(9) 0.2442(4) 0.34014(19) 0.0422(7) Uani 1 1 d .
H18 H 0.3376 0.2740 0.2952 0.051 Uiso 1 1 calc R
N1 N 0.32776(6) 0.1606(3) 0.94265(15) 0.0359(5) Uani 1 1 d .
O1 O 0.34820(6) 0.3121(3) 0.68879(14) 0.0534(6) Uani 1 1 d .
C3 C 0.29814(8) 0.1487(3) 0.85858(19) 0.0388(7) Uani 1 1 d .
H3 H 0.2725 0.1024 0.8592 0.047 Uiso 1 1 calc R
N3 N 0.39367(7) 0.2494(3) 1.03208(16) 0.0411(6) Uani 1 1 d .
C4 C 0.30294(8) 0.1998(3) 0.77203(19) 0.0368(6) Uani 1 1 d .
O3 O 0.23324(6) 0.1319(3) 0.68690(15) 0.0655(6) Uani 1 1 d .
O2 O 0.27244(7) 0.2585(4) 0.60643(15) 0.0651(7) Uani 1 1 d .
H2 H 0.2968 0.2865 0.6160 0.098 Uiso 1 1 calc R
C10 C 0.36649(8) 0.2310(3) 0.94456(18) 0.0335(6) Uani 1 1 d .
C6 C 0.37414(8) 0.2794(3) 0.85821(19) 0.0348(6) Uani 1 1 d .
C9 C 0.43097(8) 0.3157(4) 1.0362(2) 0.0438(7) Uani 1 1 d .
C5 C 0.34216(8) 0.2658(3) 0.76757(19) 0.0373(6) Uani 1 1 d .
C7 C 0.41400(8) 0.3443(4) 0.8651(2) 0.0438(7) Uani 1 1 d .
H7 H 0.4213 0.3745 0.8098 0.053 Uiso 1 1 calc R
C8 C 0.44180(9) 0.3625(4) 0.9535(2) 0.0484(8) Uani 1 1 d .
H8 H 0.4683 0.4066 0.9589 0.058 Uiso 1 1 calc R
C12 C 0.26687(9) 0.1927(4) 0.6863(2) 0.0466(7) Uani 1 1 d .
C2 C 0.31843(9) 0.1086(4) 1.03288(19) 0.0468(7) Uani 1 1 d .
H2A H 0.3427 0.0515 1.0768 0.056 Uiso 1 1 calc R
H2B H 0.2962 0.0180 1.0186 0.056 Uiso 1 1 calc R
C11 C 0.46061(9) 0.3390(5) 1.1349(2) 0.0634(9) Uani 1 1 d .
H11A H 0.4529 0.4459 1.1654 0.095 Uiso 1 1 calc R
H11B H 0.4881 0.3558 1.1297 0.095 Uiso 1 1 calc R
H11C H 0.4599 0.2301 1.1727 0.095 Uiso 1 1 calc R
C1 C 0.30601(10) 0.2748(4) 1.0804(2) 0.0587(9) Uani 1 1 d .
H1A H 0.3291 0.3584 1.1011 0.088 Uiso 1 1 calc R
H1B H 0.2976 0.2353 1.1352 0.088 Uiso 1 1 calc R
H1C H 0.2834 0.3371 1.0353 0.088 Uiso 1 1 calc R
O7 O 0.5000 0.1675(8) 0.7500 0.1086(14) Uani 1 2 d SG
H7B H 0.4753 0.1375 0.7468 0.163 Uiso 1 1 d G

loop_
_atom_site_aniso_label
_atom_site_aniso_U_11
_atom_site_aniso_U_22
_atom_site_aniso_U_33
_atom_site_aniso_U_23
_atom_site_aniso_U_13
_atom_site_aniso_U_12
O5 0.0363(11) 0.0745(14) 0.0376(12) -0.0008(10) 0.0081(9) 0.0067(10)
O4 0.0297(11) 0.0726(13) 0.0426(12) 0.0000(10) 0.0071(9) 0.0084(10)
O6 0.0320(11) 0.0801(14) 0.0460(12) 0.0020(11) 0.0057(9) 0.0084(10)
C13 0.0292(15) 0.0400(15) 0.0407(16) 0.0000(12) 0.0111(12) -0.0024(12)
C14 0.0326(15) 0.0422(15) 0.0330(15) 0.0018(12) 0.0077(12) -0.0030(12)
C17 0.0488(18) 0.0568(18) 0.0411(17) -0.0018(14) 0.0173(15) -0.0011(15)
C15 0.0323(15) 0.0418(15) 0.0432(17) 0.0028(13) 0.0096(13) -0.0024(12)
C16 0.0378(16) 0.0513(17) 0.0529(19) -0.0022(14) 0.0201(14) 0.0020(13)
C18 0.0361(16) 0.0481(17) 0.0391(17) 0.0022(13) 0.0058(13) -0.0011(13)
N1 0.0309(12) 0.0421(12) 0.0348(13) 0.0002(10) 0.0098(10) -0.0002(10)
O1 0.0488(13) 0.0778(14) 0.0376(12) 0.0051(10) 0.0188(10) 0.0046(10)
C3 0.0263(14) 0.0467(16) 0.0415(17) -0.0057(13) 0.0071(12) 0.0015(12)
N3 0.0350(14) 0.0432(13) 0.0406(14) -0.0005(10) 0.0036(11) 0.0031(10)
C4 0.0295(14) 0.0439(16) 0.0357(15) -0.0006(12) 0.0074(12) 0.0094(12)
O3 0.0333(12) 0.1026(18) 0.0531(14) -0.0015(12) 0.0009(10) -0.0007(12)
O2 0.0503(14) 0.1032(19) 0.0371(12) 0.0036(12) 0.0055(10) 0.0090(13)
C10 0.0298(14) 0.0324(14) 0.0363(15) -0.0003(11) 0.0065(12) 0.0031(11)
C6 0.0293(14) 0.0346(15) 0.0402(16) -0.0007(12) 0.0095(12) 0.0037(11)
C9 0.0314(15) 0.0406(16) 0.0523(19) -0.0046(13) 0.0013(13) 0.0028(12)
C5 0.0381(16) 0.0407(15) 0.0351(16) 0.0001(12) 0.0138(12) 0.0090(12)
C7 0.0388(16) 0.0438(16) 0.0523(18) -0.0012(13) 0.0186(14) -0.0017(13)
C8 0.0300(16) 0.0486(17) 0.065(2) -0.0067(15) 0.0109(15) -0.0066(13)
C12 0.0377(18) 0.0597(19) 0.0387(18) -0.0037(14) 0.0053(13) 0.0100(15)
C2 0.0416(16) 0.0607(19) 0.0385(16) 0.0070(14) 0.0122(13) -0.0031(14)
C11 0.0438(19) 0.073(2) 0.061(2) -0.0098(17) -0.0045(16) 0.0008(16)
C1 0.050(2) 0.086(2) 0.0441(18) -0.0079(17) 0.0201(15) -0.0022(17)
O7 0.103(4) 0.133(4) 0.076(3) 0.000 0.003(3) 0.000

loop_
_atom_type_symbol
_atom_type_description
_atom_type_scat_dispersion_real
_atom_type_scat_dispersion_imag
_atom_type_scat_source
C C 0.0033 0.0016 'International Tables Vol C Tables 4.2.6.8 and 6.1.1.4'
H H 0.0000 0.0000 'International Tables Vol C Tables 4.2.6.8 and 6.1.1.4'
N N 0.0061 0.0033 'International Tables Vol C Tables 4.2.6.8 and 6.1.1.4'
O O 0.0106 0.0060 'International Tables Vol C Tables 4.2.6.8 and 6.1.1.4'

loop_
_geom_angle_atom_site_label_1
_geom_angle_atom_site_label_2
_geom_angle_atom_site_label_3
_geom_angle
C14 O5 H5 109.5
C13 O4 H4 109.5
C15 O6 H6 109.5
O4 C13 C18 122.7(2)
O4 C13 C14 116.5(2)
C18 C13 C14 120.8(2)
O5 C14 C13 123.4(2)
O5 C14 C15 117.8(2)
C13 C14 C15 118.8(2)
C18 C17 C16 119.9(3)
C18 C17 H17 120.1
C16 C17 H17 120.1
O6 C15 C16 119.7(2)
O6 C15 C14 119.7(2)
C16 C15 C14 120.5(3)
C15 C16 C17 120.3(3)
C15 C16 H16 119.8
C17 C16 H16 119.8
C13 C18 C17 119.8(3)
C13 C18 H18 120.1
C17 C18 H18 120.1
C3 N1 C10 119.4(2)
C3 N1 C2 119.6(2)
C10 N1 C2 120.9(2)
N1 C3 C4 124.4(2)
N1 C3 H3 117.8
C4 C3 H3 117.8
C9 N3 C10 117.2(2)
C3 C4 C5 119.5(2)
C3 C4 C12 118.6(2)
C5 C4 C12 121.8(2)
C12 O2 H2 109.5
N3 C10 C6 124.8(2)
N3 C10 N1 115.8(2)
C6 C10 N1 119.3(2)
C10 C6 C7 116.4(2)
C10 C6 C5 121.0(2)
C7 C6 C5 122.6(3)
N3 C9 C8 122.0(3)
N3 C9 C11 116.4(3)
C8 C9 C11 121.6(3)
O1 C5 C4 121.7(2)
O1 C5 C6 122.1(2)
C4 C5 C6 116.2(2)
C8 C7 C6 119.1(3)
C8 C7 H7 120.4
C6 C7 H7 120.4
C7 C8 C9 120.4(3)
C7 C8 H8 119.8
C9 C8 H8 119.8
O3 C12 O2 120.5(3)
O3 C12 C4 123.5(3)
O2 C12 C4 116.0(3)
N1 C2 C1 111.4(2)
N1 C2 H2A 109.4
C1 C2 H2A 109.4
N1 C2 H2B 109.4
C1 C2 H2B 109.4
H2A C2 H2B 108.0
C9 C11 H11A 109.5
C9 C11 H11B 109.5
H11A C11 H11B 109.5
C9 C11 H11C 109.5
H11A C11 H11C 109.5
H11B C11 H11C 109.5
C2 C1 H1A 109.5
C2 C1 H1B 109.5
H1A C1 H1B 109.5
C2 C1 H1C 109.5
H1A C1 H1C 109.5
H1B C1 H1C 109.5

loop_
_geom_bond_atom_site_label_1
_geom_bond_atom_site_label_2
_geom_bond_distance
O5 C14 1.365(3)
O5 H5 0.8200
O4 C13 1.366(3)
O4 H4 0.8200
O6 C15 1.368(3)
O6 H6 0.8200
C13 C18 1.378(4)
C13 C14 1.388(4)
C14 C15 1.388(4)
C17 C18 1.380(4)
C17 C16 1.381(4)
C17 H17 0.9300
C15 C16 1.372(4)
C16 H16 0.9300
C18 H18 0.9300
N1 C3 1.335(3)
N1 C10 1.395(3)
N1 C2 1.478(3)
O1 C5 1.260(3)
C3 C4 1.360(4)
C3 H3 0.9300
N3 C9 1.331(3)
N3 C10 1.338(3)
C4 C5 1.425(4)
C4 C12 1.466(4)
O3 C12 1.219(3)
O2 C12 1.312(3)
O2 H2 0.8200
C10 C6 1.392(4)
C6 C7 1.400(4)
C6 C5 1.440(4)
C9 C8 1.391(4)
C9 C11 1.496(4)
C7 C8 1.356(4)
C7 H7 0.9300
C8 H8 0.9300
C2 C1 1.498(4)
C2 H2A 0.9700
C2 H2B 0.9700
C11 H11A 0.9600
C11 H11B 0.9600
C11 H11C 0.9600
C1 H1A 0.9600
C1 H1B 0.9600
C1 H1C 0.9600
O7 H7B 0.8495
